data_1502026
loop_
_publ_author_name
'Rajeshwaran, Ganesan Gobi'
'Mohanakrishnan, Arasambattu K.'

_publ_section_title
;
 Synthetic studies on indolocarbazoles: total synthesis of staurosporine
 aglycon.
;
_journal_issue 6
_journal_name_full 'Organic letters'
_journal_page_first 1418
_journal_page_last 1421
_journal_paper_doi 10.1021/ol200094b
_journal_volume 13
_journal_year 2011
_chemical_formula_moiety 'C28 H20 N2 O8 S'
_chemical_formula_sum 'C28 H20 N2 O8 S'
_chemical_formula_weight 544.52
_chemical_name_systematic
;
 ?
;
_space_group_IT_number 2
_symmetry_cell_setting triclinic
_symmetry_space_group_name_Hall '-P 1'
_symmetry_space_group_name_H-M 'P -1'
_atom_sites_solution_hydrogens geom
_atom_sites_solution_primary direct
_atom_sites_solution_secondary difmap
_audit_creation_method SHELXL-97
_cell_angle_alpha 65.376(2)
_cell_angle_beta 76.518(2)
_cell_angle_gamma 70.244(2)
_cell_formula_units_Z 2
_cell_length_a 8.6850(3)
_cell_length_b 12.5559(4)
_cell_length_c 13.1495(4)
_cell_measurement_reflns_used 1235
_cell_measurement_temperature 293(2)
_cell_measurement_theta_max 0.963
_cell_measurement_theta_min 0.952
_cell_volume 1219.64(7)
_computing_cell_refinement APEX2
_computing_data_collection 'APEX2 (Bruker, 2008)'
_computing_data_reduction 'SAINT (Bruker, 2008)'
_computing_molecular_graphics 'ORTEP3 (Farrugia, 1997)'
_computing_publication_material 'SHELXL97 and PLATON (Spek, 2003)'
_computing_structure_refinement 'SHELXL-97 (Sheldrick, 2008)'
_computing_structure_solution 'SHELXS97 (Sheldrick, 2008)'
_diffrn_ambient_temperature 293(2)
_diffrn_measured_fraction_theta_full 1.000
_diffrn_measured_fraction_theta_max 0.997
_diffrn_measurement_device_type 'Bruker SMART APEXII area-detector diffractometer'
_diffrn_measurement_method '\w and \f scans'
_diffrn_radiation_monochromator graphite
_diffrn_radiation_source 'fine-focus sealed tube'
_diffrn_radiation_type MoK\a
_diffrn_radiation_wavelength 0.71073
_diffrn_reflns_av_R_equivalents 0.0266
_diffrn_reflns_av_sigmaI/netI 0.0267
_diffrn_reflns_limit_h_max 11
_diffrn_reflns_limit_h_min -11
_diffrn_reflns_limit_k_max 16
_diffrn_reflns_limit_k_min -16
_diffrn_reflns_limit_l_max 17
_diffrn_reflns_limit_l_min -17
_diffrn_reflns_number 22408
_diffrn_reflns_theta_full 25.00
_diffrn_reflns_theta_max 28.34
_diffrn_reflns_theta_min 1.71
_diffrn_standards_number 0
_exptl_absorpt_coefficient_mu 0.191
_exptl_absorpt_correction_T_max 28.34
_exptl_absorpt_correction_T_min 1.71
_exptl_absorpt_correction_type multi-scan
_exptl_absorpt_process_details 'SADABS (Bruker, 2008)'
_exptl_crystal_colour colourless
_exptl_crystal_density_diffrn 1.483
_exptl_crystal_density_method 'not measured'
_exptl_crystal_description Block
_exptl_crystal_F_000 564
_exptl_crystal_size_max 0.26
_exptl_crystal_size_mid 0.23
_exptl_crystal_size_min 0.2
_refine_diff_density_max 0.286
_refine_diff_density_min -0.371
_refine_diff_density_rms 0.040
_refine_ls_extinction_method none
_refine_ls_goodness_of_fit_ref 1.041
_refine_ls_hydrogen_treatment constr
_refine_ls_matrix_type full
_refine_ls_number_parameters 354
_refine_ls_number_reflns 6080
_refine_ls_number_restraints 0
_refine_ls_restrained_S_all 1.041
_refine_ls_R_factor_all 0.0589
_refine_ls_R_factor_gt 0.0409
_refine_ls_shift/su_max 0.000
_refine_ls_shift/su_mean 0.000
_refine_ls_structure_factor_coef Fsqd
_refine_ls_weighting_details 'calc w=1/[\s^2^(Fo^2^)+(0.0585P)^2^+0.2816P] where P=(Fo^2^+2Fc^2^)/3'
_refine_ls_weighting_scheme calc
_refine_ls_wR_factor_gt 0.1096
_refine_ls_wR_factor_ref 0.1215
_reflns_number_gt 4555
_reflns_number_total 6080
_reflns_threshold_expression >2sigma(I)
_cod_data_source_file ol200094b_si_001.cif
_cod_data_source_block compound-18f
_cod_depositor_comments
;
The following automatic conversions were performed:

'_symmetry_cell_setting' value 'Triclinic' changed to 'triclinic'
according to /home/saulius/struct/CIF-dictionaries/cif_core.dic
dictionary named 'cif_core.dic' version 2.4.1 from
2010-06-29.

'_exptl_absorpt_correction_type' value 'Multi-scan'
changed to 'multi-scan' according to
/home/saulius/struct/CIF-dictionaries/cif_core.dic dictionary named
'cif_core.dic' version 2.4.1 from 2010-06-29.

Automatic conversion script
Id: cif_fix_values 1715 2011-07-08 13:25:40Z adriana 
;
_cod_original_sg_symbol_H-M P-1
_cod_database_code 1502026

loop_
_symmetry_equiv_pos_as_xyz
'x, y, z'
'-x, -y, -z'

loop_
_atom_site_label
_atom_site_type_symbol
_atom_site_fract_x
_atom_site_fract_y
_atom_site_fract_z
_atom_site_U_iso_or_equiv
_atom_site_adp_type
_atom_site_occupancy
_atom_site_symmetry_multiplicity
_atom_site_calc_flag
_atom_site_refinement_flags
C1 C -0.1411(2) 0.14130(14) 0.49188(13) 0.0390(3) Uani 1 1 d .
C2 C -0.1954(2) 0.10791(16) 0.60559(14) 0.0473(4) Uani 1 1 d .
H2 H -0.1321 0.1016 0.6570 0.057 Uiso 1 1 calc R
C3 C -0.3473(2) 0.08438(17) 0.63969(15) 0.0530(4) Uani 1 1 d .
H3 H -0.3872 0.0624 0.7155 0.064 Uiso 1 1 calc R
C4 C -0.4415(2) 0.09278(17) 0.56376(16) 0.0528(4) Uani 1 1 d .
H4 H -0.5446 0.0785 0.5891 0.063 Uiso 1 1 calc R
C5 C -0.3848(2) 0.12193(16) 0.45120(15) 0.0474(4) Uani 1 1 d .
H5 H -0.4476 0.1253 0.4010 0.057 Uiso 1 1 calc R
C6 C -0.23148(19) 0.14639(14) 0.41362(13) 0.0382(3) Uani 1 1 d .
C7 C -0.13642(18) 0.17971(14) 0.30381(13) 0.0367(3) Uani 1 1 d .
C8 C 0.00626(19) 0.19851(14) 0.31856(13) 0.0371(3) Uani 1 1 d .
C9 C -0.0562(2) 0.39134(16) 0.44764(14) 0.0433(4) Uani 1 1 d .
C10 C -0.0477(2) 0.47935(18) 0.34077(16) 0.0541(4) Uani 1 1 d .
H10 H 0.0381 0.4649 0.2865 0.065 Uiso 1 1 calc R
C11 C -0.1673(3) 0.5881(2) 0.31593(19) 0.0668(6) Uani 1 1 d .
H11 H -0.1626 0.6479 0.2444 0.080 Uiso 1 1 calc R
C12 C -0.2934(3) 0.6093(2) 0.3954(2) 0.0702(6) Uani 1 1 d .
H12 H -0.3739 0.6834 0.3776 0.084 Uiso 1 1 calc R
C13 C -0.3022(3) 0.5222(2) 0.5014(2) 0.0705(6) Uani 1 1 d .
H13 H -0.3888 0.5374 0.5549 0.085 Uiso 1 1 calc R
C14 C -0.1828(3) 0.41174(19) 0.52895(16) 0.0562(5) Uani 1 1 d .
H14 H -0.1877 0.3524 0.6008 0.067 Uiso 1 1 calc R
C15 C 0.12414(19) 0.23146(15) 0.23052(13) 0.0413(4) Uani 1 1 d .
H15 H 0.2185 0.2423 0.2421 0.050 Uiso 1 1 calc R
C16 C 0.09841(19) 0.24795(14) 0.12441(13) 0.0388(3) Uani 1 1 d .
C17 C -0.0433(2) 0.22901(14) 0.10813(13) 0.0387(3) Uani 1 1 d .
C18 C -0.16066(19) 0.19215(14) 0.19717(13) 0.0387(3) Uani 1 1 d .
C19 C -0.3091(2) 0.16710(19) 0.18022(15) 0.0524(4) Uani 1 1 d .
H19A H -0.3142 0.1918 0.1012 0.079 Uiso 1 1 calc R
H19B H -0.4070 0.2120 0.2119 0.079 Uiso 1 1 calc R
H19C H -0.3005 0.0816 0.2167 0.079 Uiso 1 1 calc R
C20 C -0.0679(2) 0.25331(15) -0.00924(14) 0.0418(4) Uani 1 1 d .
C21 C -0.0585(3) 0.1620(2) -0.13751(16) 0.0623(5) Uani 1 1 d .
H22A H -0.1613 0.2193 -0.1613 0.093 Uiso 1 1 calc R
H22B H -0.0554 0.0839 -0.1352 0.093 Uiso 1 1 calc R
H22C H 0.0304 0.1896 -0.1896 0.093 Uiso 1 1 calc R
C22 C 0.2267(2) 0.28565(15) 0.02979(13) 0.0399(3) Uani 1 1 d .
C23 C 0.2490(2) 0.40077(16) 0.00077(15) 0.0470(4) Uani 1 1 d .
H24 H 0.1834 0.4526 0.0376 0.056 Uiso 1 1 calc R
C24 C 0.3694(2) 0.43470(16) -0.08275(15) 0.0484(4) Uani 1 1 d .
C25 C 0.4664(2) 0.36101(17) -0.14065(14) 0.0472(4) Uani 1 1 d .
C26 C 0.4486(2) 0.24960(16) -0.11670(14) 0.0477(4) Uani 1 1 d .
H27 H 0.5131 0.2001 -0.1560 0.057 Uiso 1 1 calc R
C27 C 0.3278(2) 0.21348(15) -0.02960(14) 0.0408(3) Uani 1 1 d .
C28 C 0.5478(3) 0.5300(2) -0.2065(2) 0.0770(7) Uani 1 1 d .
H29A H 0.6458 0.5299 -0.1830 0.092 Uiso 1 1 calc R
H29B H 0.5249 0.5984 -0.2768 0.092 Uiso 1 1 calc R
N1 N 0.00818(16) 0.17207(12) 0.43445(11) 0.0404(3) Uani 1 1 d .
N2 N 0.31534(18) 0.09055(14) -0.00076(14) 0.0491(4) Uani 1 1 d .
O1 O 0.09402(17) 0.18731(13) 0.59422(10) 0.0582(3) Uani 1 1 d .
O2 O 0.23634(15) 0.26284(13) 0.40377(11) 0.0555(3) Uani 1 1 d .
O3 O -0.1017(2) 0.35315(12) -0.08065(11) 0.0659(4) Uani 1 1 d .
O4 O -0.04187(17) 0.15176(12) -0.02627(10) 0.0550(3) Uani 1 1 d .
O5 O 0.27778(17) 0.03123(12) 0.09731(12) 0.0604(3) Uani 1 1 d .
O6 O 0.34714(19) 0.05222(14) -0.07709(14) 0.0703(4) Uani 1 1 d .
O7 O 0.57348(17) 0.41890(13) -0.22147(12) 0.0647(4) Uani 1 1 d .
O8 O 0.41297(19) 0.54085(13) -0.12334(13) 0.0690(4) Uani 1 1 d .
S1 S 0.08912(5) 0.24901(4) 0.47617(3) 0.04401(12) Uani 1 1 d .

loop_
_atom_site_aniso_label
_atom_site_aniso_U_11
_atom_site_aniso_U_22
_atom_site_aniso_U_33
_atom_site_aniso_U_23
_atom_site_aniso_U_13
_atom_site_aniso_U_12
C1 0.0422(8) 0.0330(8) 0.0388(8) -0.0122(6) -0.0060(6) -0.0067(6)
C2 0.0576(11) 0.0435(9) 0.0375(9) -0.0129(7) -0.0067(7) -0.0114(8)
C3 0.0628(12) 0.0476(10) 0.0406(9) -0.0135(8) 0.0040(8) -0.0152(9)
C4 0.0501(10) 0.0522(11) 0.0524(11) -0.0178(8) 0.0046(8) -0.0183(8)
C5 0.0447(9) 0.0493(10) 0.0487(10) -0.0176(8) -0.0028(7) -0.0156(8)
C6 0.0409(8) 0.0324(8) 0.0378(8) -0.0113(6) -0.0045(6) -0.0075(6)
C7 0.0376(8) 0.0332(8) 0.0378(8) -0.0124(6) -0.0048(6) -0.0084(6)
C8 0.0392(8) 0.0355(8) 0.0367(8) -0.0145(6) -0.0067(6) -0.0070(6)
C9 0.0462(9) 0.0483(10) 0.0431(9) -0.0202(7) -0.0074(7) -0.0160(7)
C10 0.0541(11) 0.0580(12) 0.0458(10) -0.0134(8) -0.0015(8) -0.0197(9)
C11 0.0731(14) 0.0544(12) 0.0613(13) -0.0059(10) -0.0144(11) -0.0181(11)
C12 0.0711(14) 0.0546(13) 0.0820(16) -0.0276(12) -0.0192(12) -0.0034(11)
C13 0.0675(14) 0.0719(15) 0.0699(14) -0.0389(12) 0.0007(11) -0.0056(11)
C14 0.0668(12) 0.0566(12) 0.0435(10) -0.0217(8) 0.0015(8) -0.0157(10)
C15 0.0387(8) 0.0469(9) 0.0435(9) -0.0203(7) -0.0043(7) -0.0136(7)
C16 0.0404(8) 0.0371(8) 0.0395(8) -0.0165(7) -0.0013(6) -0.0104(7)
C17 0.0444(8) 0.0355(8) 0.0374(8) -0.0143(6) -0.0073(6) -0.0094(7)
C18 0.0408(8) 0.0368(8) 0.0400(8) -0.0141(6) -0.0082(6) -0.0099(7)
C19 0.0530(10) 0.0679(12) 0.0474(10) -0.0231(9) -0.0047(8) -0.0281(9)
C20 0.0433(9) 0.0439(9) 0.0396(8) -0.0158(7) -0.0049(7) -0.0130(7)
C21 0.0866(15) 0.0654(13) 0.0486(11) -0.0269(9) -0.0163(10) -0.0240(11)
C22 0.0411(8) 0.0416(9) 0.0390(8) -0.0164(7) -0.0039(6) -0.0120(7)
C23 0.0511(10) 0.0430(9) 0.0496(10) -0.0233(8) 0.0035(8) -0.0140(8)
C24 0.0504(10) 0.0399(9) 0.0525(10) -0.0145(8) -0.0034(8) -0.0143(8)
C25 0.0430(9) 0.0507(10) 0.0405(9) -0.0114(7) 0.0002(7) -0.0137(8)
C26 0.0451(9) 0.0490(10) 0.0456(9) -0.0215(8) -0.0001(7) -0.0068(8)
C27 0.0413(8) 0.0383(8) 0.0434(9) -0.0165(7) -0.0057(7) -0.0092(7)
C28 0.0776(15) 0.0643(14) 0.0805(16) -0.0198(12) 0.0183(12) -0.0356(12)
N1 0.0429(7) 0.0440(8) 0.0356(7) -0.0154(6) -0.0071(5) -0.0108(6)
N2 0.0418(8) 0.0452(8) 0.0644(10) -0.0277(8) -0.0063(7) -0.0068(6)
O1 0.0674(8) 0.0678(9) 0.0416(7) -0.0153(6) -0.0213(6) -0.0170(7)
O2 0.0395(7) 0.0779(9) 0.0590(8) -0.0327(7) -0.0073(6) -0.0172(6)
O3 0.1018(11) 0.0467(8) 0.0447(7) -0.0101(6) -0.0199(7) -0.0153(7)
O4 0.0799(9) 0.0477(7) 0.0439(7) -0.0194(5) -0.0174(6) -0.0149(6)
O5 0.0643(9) 0.0422(7) 0.0656(9) -0.0108(6) -0.0072(7) -0.0148(6)
O6 0.0719(10) 0.0729(10) 0.0887(11) -0.0556(9) 0.0046(8) -0.0228(8)
O7 0.0610(8) 0.0613(9) 0.0611(9) -0.0179(7) 0.0167(7) -0.0252(7)
O8 0.0744(10) 0.0483(8) 0.0794(10) -0.0217(7) 0.0169(8) -0.0300(7)
S1 0.0430(2) 0.0531(3) 0.0404(2) -0.01865(19) -0.01170(16) -0.01193(18)

loop_
_atom_type_symbol
_atom_type_description
_atom_type_scat_dispersion_real
_atom_type_scat_dispersion_imag
_atom_type_scat_source
C C 0.0033 0.0016 'International Tables Vol C Tables 4.2.6.8 and 6.1.1.4'
H H 0.0000 0.0000 'International Tables Vol C Tables 4.2.6.8 and 6.1.1.4'
N N 0.0061 0.0033 'International Tables Vol C Tables 4.2.6.8 and 6.1.1.4'
O O 0.0106 0.0060 'International Tables Vol C Tables 4.2.6.8 and 6.1.1.4'
S S 0.1246 0.1234 'International Tables Vol C Tables 4.2.6.8 and 6.1.1.4'

loop_
_geom_angle_atom_site_label_1
_geom_angle_atom_site_label_2
_geom_angle_atom_site_label_3
_geom_angle
C2 C1 C6 122.19(15)
C2 C1 N1 128.88(15)
C6 C1 N1 108.91(13)
C3 C2 C1 117.40(17)
C3 C2 H2 121.3
C1 C2 H2 121.3
C2 C3 C4 121.55(17)
C2 C3 H3 119.2
C4 C3 H3 119.2
C5 C4 C3 120.99(17)
C5 C4 H4 119.5
C3 C4 H4 119.5
C4 C5 C6 119.01(17)
C4 C5 H5 120.5
C6 C5 H5 120.5
C5 C6 C1 118.77(15)
C5 C6 C7 133.55(15)
C1 C6 C7 107.68(14)
C18 C7 C8 120.04(14)
C18 C7 C6 133.04(14)
C8 C7 C6 106.91(13)
C15 C8 C7 122.09(14)
C15 C8 N1 128.41(14)
C7 C8 N1 109.42(13)
C14 C9 C10 121.01(18)
C14 C9 S1 119.99(14)
C10 C9 S1 118.87(14)
C11 C10 C9 119.09(19)
C11 C10 H10 120.5
C9 C10 H10 120.5
C12 C11 C10 120.5(2)
C12 C11 H11 119.8
C10 C11 H11 119.8
C11 C12 C13 120.5(2)
C11 C12 H12 119.7
C13 C12 H12 119.7
C12 C13 C14 120.2(2)
C12 C13 H13 119.9
C14 C13 H13 119.9
C9 C14 C13 118.66(19)
C9 C14 H14 120.7
C13 C14 H14 120.7
C8 C15 C16 118.20(14)
C8 C15 H15 120.9
C16 C15 H15 120.9
C15 C16 C17 120.50(14)
C15 C16 C22 117.28(14)
C17 C16 C22 122.22(14)
C18 C17 C16 121.70(14)
C18 C17 C20 120.22(14)
C16 C17 C20 118.05(14)
C17 C18 C7 117.40(14)
C17 C18 C19 121.58(14)
C7 C18 C19 121.02(14)
C18 C19 H19A 109.5
C18 C19 H19B 109.5
H19A C19 H19B 109.5
C18 C19 H19C 109.5
H19A C19 H19C 109.5
H19B C19 H19C 109.5
O3 C20 O4 123.91(16)
O3 C20 C17 123.91(15)
O4 C20 C17 112.14(14)
O4 C21 H22A 109.5
O4 C21 H22B 109.5
H22A C21 H22B 109.5
O4 C21 H22C 109.5
H22A C21 H22C 109.5
H22B C21 H22C 109.5
C27 C22 C23 117.85(15)
C27 C22 C16 124.56(14)
C23 C22 C16 117.57(14)
C24 C23 C22 118.24(15)
C24 C23 H24 120.9
C22 C23 H24 120.9
C23 C24 O8 127.99(16)
C23 C24 C25 122.24(16)
O8 C24 C25 109.76(15)
C26 C25 O7 128.35(16)
C26 C25 C24 121.82(16)
O7 C25 C24 109.82(16)
C25 C26 C27 116.08(15)
C25 C26 H27 122.0
C27 C26 H27 122.0
C22 C27 C26 123.74(15)
C22 C27 N2 120.66(15)
C26 C27 N2 115.58(14)
O8 C28 O7 108.49(16)
O8 C28 H29A 110.0
O7 C28 H29A 110.0
O8 C28 H29B 110.0
O7 C28 H29B 110.0
H29A C28 H29B 108.4
C8 N1 C1 107.00(12)
C8 N1 S1 121.46(11)
C1 N1 S1 120.42(10)
O5 N2 O6 123.73(16)
O5 N2 C27 118.85(14)
O6 N2 C27 117.40(16)
C20 O4 C21 117.94(14)
C25 O7 C28 105.47(14)
C24 O8 C28 106.13(15)
O2 S1 O1 120.29(8)
O2 S1 N1 106.28(7)
O1 S1 N1 106.35(8)
O2 S1 C9 109.16(8)
O1 S1 C9 109.93(8)
N1 S1 C9 103.41(7)

loop_
_geom_bond_atom_site_label_1
_geom_bond_atom_site_label_2
_geom_bond_distance
C1 C2 1.384(2)
C1 C6 1.403(2)
C1 N1 1.428(2)
C2 C3 1.380(3)
C2 H2 0.9300
C3 C4 1.383(3)
C3 H3 0.9300
C4 C5 1.377(2)
C4 H4 0.9300
C5 C6 1.398(2)
C5 H5 0.9300
C6 C7 1.455(2)
C7 C18 1.403(2)
C7 C8 1.406(2)
C8 C15 1.376(2)
C8 N1 1.4210(19)
C9 C14 1.381(2)
C9 C10 1.384(2)
C9 S1 1.7506(18)
C10 C11 1.370(3)
C10 H10 0.9300
C11 C12 1.365(3)
C11 H11 0.9300
C12 C13 1.371(3)
C12 H12 0.9300
C13 C14 1.383(3)
C13 H13 0.9300
C14 H14 0.9300
C15 C16 1.383(2)
C15 H15 0.9300
C16 C17 1.407(2)
C16 C22 1.494(2)
C17 C18 1.391(2)
C17 C20 1.496(2)
C18 C19 1.509(2)
C19 H19A 0.9600
C19 H19B 0.9600
C19 H19C 0.9600
C20 O3 1.199(2)
C20 O4 1.322(2)
C21 O4 1.451(2)
C21 H22A 0.9600
C21 H22B 0.9600
C21 H22C 0.9600
C22 C27 1.391(2)
C22 C23 1.403(2)
C23 C24 1.363(2)
C23 H24 0.9300
C24 O8 1.363(2)
C24 C25 1.381(2)
C25 C26 1.355(2)
C25 O7 1.370(2)
C26 C27 1.395(2)
C26 H27 0.9300
C27 N2 1.464(2)
C28 O8 1.416(3)
C28 O7 1.426(3)
C28 H29A 0.9700
C28 H29B 0.9700
N1 S1 1.6759(13)
N2 O5 1.221(2)
N2 O6 1.2242(19)
O1 S1 1.4206(13)
O2 S1 1.4199(13)

loop_
_geom_torsion_atom_site_label_1
_geom_torsion_atom_site_label_2
_geom_torsion_atom_site_label_3
_geom_torsion_atom_site_label_4
_geom_torsion
C6 C1 C2 C3 -2.8(2)
N1 C1 C2 C3 178.99(16)
C1 C2 C3 C4 0.5(3)
C2 C3 C4 C5 1.8(3)
C3 C4 C5 C6 -1.7(3)
C4 C5 C6 C1 -0.5(2)
C4 C5 C6 C7 -179.69(17)
C2 C1 C6 C5 2.8(2)
N1 C1 C6 C5 -178.65(14)
C2 C1 C6 C7 -177.82(14)
N1 C1 C6 C7 0.74(17)
C5 C6 C7 C18 -4.5(3)
C1 C6 C7 C18 176.24(17)
C5 C6 C7 C8 176.97(17)
C1 C6 C7 C8 -2.29(17)
C18 C7 C8 C15 1.2(2)
C6 C7 C8 C15 180.00(14)
C18 C7 C8 N1 -175.76(13)
C6 C7 C8 N1 3.00(17)
C14 C9 C10 C11 -0.1(3)
S1 C9 C10 C11 175.82(15)
C9 C10 C11 C12 -0.1(3)
C10 C11 C12 C13 0.1(4)
C11 C12 C13 C14 0.2(4)
C10 C9 C14 C13 0.3(3)
S1 C9 C14 C13 -175.52(16)
C12 C13 C14 C9 -0.4(3)
C7 C8 C15 C16 1.0(2)
N1 C8 C15 C16 177.34(15)
C8 C15 C16 C17 -1.2(2)
C8 C15 C16 C22 179.04(14)
C15 C16 C17 C18 -0.7(2)
C22 C16 C17 C18 179.02(15)
C15 C16 C17 C20 177.48(15)
C22 C16 C17 C20 -2.8(2)
C16 C17 C18 C7 2.8(2)
C20 C17 C18 C7 -175.32(14)
C16 C17 C18 C19 -177.54(16)
C20 C17 C18 C19 4.3(2)
C8 C7 C18 C17 -3.1(2)
C6 C7 C18 C17 178.56(16)
C8 C7 C18 C19 177.30(15)
C6 C7 C18 C19 -1.1(3)
C18 C17 C20 O3 107.6(2)
C16 C17 C20 O3 -70.6(2)
C18 C17 C20 O4 -74.78(19)
C16 C17 C20 O4 107.01(17)
C15 C16 C22 C27 112.98(18)
C17 C16 C22 C27 -66.8(2)
C15 C16 C22 C23 -65.4(2)
C17 C16 C22 C23 114.83(18)
C27 C22 C23 C24 -0.8(3)
C16 C22 C23 C24 177.75(16)
C22 C23 C24 O8 -179.35(18)
C22 C23 C24 C25 1.5(3)
C23 C24 C25 C26 -0.8(3)
O8 C24 C25 C26 179.87(17)
C23 C24 C25 O7 178.36(17)
O8 C24 C25 O7 -0.9(2)
O7 C25 C26 C27 -179.58(17)
C24 C25 C26 C27 -0.5(3)
C23 C22 C27 C26 -0.6(3)
C16 C22 C27 C26 -179.04(16)
C23 C22 C27 N2 177.65(15)
C16 C22 C27 N2 -0.8(2)
C25 C26 C27 C22 1.3(3)
C25 C26 C27 N2 -177.08(16)
C15 C8 N1 C1 -179.31(15)
C7 C8 N1 C1 -2.56(16)
C15 C8 N1 S1 36.8(2)
C7 C8 N1 S1 -146.44(12)
C2 C1 N1 C8 179.52(16)
C6 C1 N1 C8 1.08(16)
C2 C1 N1 S1 -36.2(2)
C6 C1 N1 S1 145.41(12)
C22 C27 N2 O5 -32.5(2)
C26 C27 N2 O5 145.88(16)
C22 C27 N2 O6 149.04(16)
C26 C27 N2 O6 -32.5(2)
O3 C20 O4 C21 -1.3(3)
C17 C20 O4 C21 -178.86(15)
C26 C25 O7 C28 -176.7(2)
C24 C25 O7 C28 4.1(2)
O8 C28 O7 C25 -5.8(3)
C23 C24 O8 C28 178.0(2)
C25 C24 O8 C28 -2.7(2)
O7 C28 O8 C24 5.3(3)
C8 N1 S1 O2 -41.76(14)
C1 N1 S1 O2 179.06(12)
C8 N1 S1 O1 -171.06(12)
C1 N1 S1 O1 49.76(14)
C8 N1 S1 C9 73.14(13)
C1 N1 S1 C9 -66.04(13)
C14 C9 S1 O2 -156.64(14)
C10 C9 S1 O2 27.41(16)
C14 C9 S1 O1 -22.69(17)
C10 C9 S1 O1 161.36(14)
C14 C9 S1 N1 90.54(15)
C10 C9 S1 N1 -85.42(15)
